data_7006722
loop_
_publ_author_name
'Djukic, Jean-Pierre'
'Michon, Christophe'
'Ratkovic, Zoran'
'Kyritsakas-Gruber, Nathalie'
'de Cian, Andr\'e'
'Pfeffer, Michel'

_publ_section_title
;
 New manganese-scaffolded organic triple-deckers based on quinoxaline,
 pyrazine and pyrimidine cores.
;
_journal_issue 12
_journal_name_full 'Dalton transactions (Cambridge, England : 2003)'
_journal_page_first 1564
_journal_page_last 1573
_journal_paper_doi 10.1039/b513322j
_journal_year 2006
_chemical_formula_moiety 'C41 H39 Mn N2 O3'
_chemical_formula_sum 'C41 H39 Mn N2 O3'
_chemical_formula_weight 662.72
_chemical_name_systematic ' ?'
_space_group_IT_number 14
_symmetry_cell_setting monoclinic
_symmetry_space_group_name_Hall '-P 2ybc'
_symmetry_space_group_name_H-M 'P 1 21/c 1'
_cell_angle_alpha 90
_cell_angle_beta 95.923(5)
_cell_angle_gamma 90
_cell_formula_units_Z 4
_cell_length_a 12.5455(3)
_cell_length_b 16.0358(4)
_cell_length_c 17.4291(5)
_cell_measurement_reflns_used 9646
_cell_measurement_temperature 173
_cell_measurement_theta_max 29.1
_cell_measurement_theta_min 1.4
_cell_volume 3487.62(16)
_computing_publication_material CIFGEN_IN_OpenMoleN_(_1997)
_computing_structure_refinement LSFM_OpenMoleN_(_1997)
_computing_structure_solution Direct_methods_(SIR,_Burla_et_al.,_1989)
_diffrn_ambient_temperature 173
_diffrn_measured_fraction_theta_full 0.996
_diffrn_measured_fraction_theta_max 0.996
_diffrn_measurement_details
;
9646 reflections were collected using program Collect
("Collect" Data collection software, Nonius B.V., 1998)
The conditions were as follow : crystal to detector distance = 36. mm.
Scan angle = 1.8 deg 1 scans of 70 sec per frame.
Data collection was divided into 2 set(s)
with the following starting angles and number of frames :

Set 1 Theta = 7.80 Omega = 0.00 Kappa = 0.00 101 frames
Set 2 Theta = -7.50 Kappa = 127.00 Phi = 0.00 12 frames
Friedel pairs were averaged. Internal R = 0.05
;
_diffrn_measurement_device_type KappaCCD
_diffrn_measurement_method '\p scans'
_diffrn_radiation_monochromator graphite
_diffrn_radiation_type Mo-K\a
_diffrn_radiation_wavelength 0.71073
_diffrn_reflns_av_R_equivalents 0.050
_diffrn_reflns_av_sigmaI/netI 0.333
_diffrn_reflns_limit_h_max 17
_diffrn_reflns_limit_h_min 0
_diffrn_reflns_limit_k_max 21
_diffrn_reflns_limit_k_min 0
_diffrn_reflns_limit_l_max 23
_diffrn_reflns_limit_l_min -23
_diffrn_reflns_number 9646
_diffrn_reflns_theta_full 29.09
_diffrn_reflns_theta_max 29.09
_diffrn_reflns_theta_min 2.5
_diffrn_source xray_tube
_diffrn_standards_decay_% 0
_exptl_absorpt_coefficient_mu 0.419
_exptl_absorpt_correction_T_max 1.0000
_exptl_absorpt_correction_T_min 0.9317
_exptl_absorpt_correction_type refdelf_(Walker_&_Stuart,_1983)
_exptl_crystal_colour orange
_exptl_crystal_density_diffrn 1.26
_exptl_crystal_density_method none
_exptl_crystal_description prism
_exptl_crystal_F_000 1392
_exptl_crystal_size_max 0.12
_exptl_crystal_size_mid 0.10
_exptl_crystal_size_min 0.08
_refine_diff_density_max 0.304
_refine_diff_density_min -0.235
_refine_ls_extinction_method none
_refine_ls_goodness_of_fit_all 1.355
_refine_ls_goodness_of_fit_ref 1.149
_refine_ls_hydrogen_treatment noref
_refine_ls_matrix_type full
_refine_ls_number_constraints 0
_refine_ls_number_parameters 424
_refine_ls_number_reflns 5225
_refine_ls_number_restraints 4
_refine_ls_R_factor_all 0.083
_refine_ls_R_factor_gt 0.043
_refine_ls_shift/esd_mean 0.000
_refine_ls_shift/su_max 0.002
_refine_ls_structure_factor_coef F
_refine_ls_weighting_scheme sigma
_refine_ls_wR_factor_all 0.170
_refine_ls_wR_factor_ref 0.064
_reflns_number_gt 5225
_reflns_number_total 9646
_reflns_threshold_expression >3.0\s(I)
_cod_data_source_file b513322j.txt
_cod_data_source_block 3e
_cod_original_cell_volume 3487.6(2)
_cod_database_code 7006722

loop_
_symmetry_equiv_pos_as_xyz
x,y,z
-x,1/2+y,1/2-z
-x,-y,-z
+x,1/2-y,1/2+z

loop_
_atom_site_label
_atom_site_fract_x
_atom_site_fract_y
_atom_site_fract_z
_atom_site_U_iso_or_equiv
_atom_site_adp_type
_atom_site_calc_flag
_atom_site_calc_attached_atom
_atom_site_type_symbol
MN 0.52354(3) 0.25084(2) 0.18369(2) 0.0243(2) Uani ? ? Mn
C1 0.5874(2) 0.3456(1) 0.1521(1) 0.030(1) Uani ? ? C
O1 0.6250(1) 0.4047(1) 0.1300(1) 0.045(1) Uani ? ? O
C2 0.4304(2) 0.2695(2) 0.1000(2) 0.036(1) Uani ? ? C
O2 0.3771(2) 0.2881(1) 0.0446(1) 0.056(1) Uani ? ? O
C3 0.4367(2) 0.2961(2) 0.2464(1) 0.036(1) Uani ? ? C
O3 0.3808(2) 0.3236(1) 0.2888(1) 0.063(1) Uani ? ? O
N1 0.6493(1) 0.2350(1) 0.2647(1) 0.0249(9) Uani ? ? N
C4 0.6894(2) 0.2671(1) 0.3316(1) 0.029(1) Uani ? ? C
N2 0.7875(2) 0.2527(1) 0.3664(1) 0.030(1) Uani ? ? N
C5 0.8489(2) 0.1997(1) 0.3298(1) 0.026(1) Uani ? ? C
C6 0.8113(2) 0.1615(1) 0.2608(1) 0.026(1) Uani ? ? C
C7 0.7096(2) 0.1807(1) 0.2291(1) 0.023(1) Uani ? ? C
C8 0.6538(2) 0.1546(1) 0.1538(1) 0.023(1) Uani ? ? C
C9 0.7156(2) 0.1573(1) 0.0897(1) 0.029(1) Uani ? ? C
C10 0.6743(2) 0.1335(2) 0.0183(1) 0.034(1) Uani ? ? C
C11 0.5683(2) 0.1048(2) 0.0081(1) 0.033(1) Uani ? ? C
C12 0.5072(2) 0.0986(2) 0.0683(1) 0.030(1) Uani ? ? C
C13 0.5456(2) 0.1219(1) 0.1459(1) 0.023(1) Uani ? ? C
C14 0.4807(2) 0.1209(1) 0.2113(1) 0.025(1) Uani ? ? C
C15 0.5395(2) 0.0874(1) 0.2856(1) 0.027(1) Uani ? ? C
C16 0.5275(2) 0.1222(2) 0.3583(1) 0.037(1) Uani ? ? C
C17 0.5779(3) 0.0882(2) 0.4246(1) 0.049(2) Uani ? ? C
C18 0.6433(3) 0.0192(2) 0.4214(2) 0.056(2) Uani ? ? C
C19 0.6576(2) -0.0157(2) 0.3511(2) 0.045(2) Uani ? ? C
C20 0.6055(2) 0.0180(2) 0.2840(1) 0.032(1) Uani ? ? C
C21 0.3612(2) 0.0879(2) 0.2009(1) 0.031(1) Uani ? ? C
C22 0.3599(2) -0.0059(2) 0.1825(1) 0.039(1) Uani ? ? C
C23 0.3077(2) 0.0977(2) 0.2763(2) 0.043(1) Uani ? ? C
C24 0.2846(2) 0.1337(2) 0.1404(2) 0.040(1) Uani ? ? C
C25 0.9601(2) 0.1832(2) 0.3659(1) 0.028(1) Uani ? ? C
C26 0.9847(2) 0.1015(2) 0.3885(1) 0.035(1) Uani ? ? C
C27 1.0864(2) 0.0815(2) 0.4224(2) 0.041(1) Uani ? ? C
C28 1.1632(2) 0.1424(2) 0.4317(2) 0.040(1) Uani ? ? C
C29 1.1402(2) 0.2235(2) 0.4073(1) 0.035(1) Uani ? ? C
C30 1.0386(2) 0.2466(1) 0.3744(1) 0.028(1) Uani ? ? C
C31 1.0078(2) 0.3335(1) 0.3417(1) 0.029(1) Uani ? ? C
C32 0.9967(2) 0.3295(2) 0.2535(1) 0.032(1) Uani ? ? C
C33 0.9048(2) 0.3587(2) 0.2103(1) 0.037(1) Uani ? ? C
C34 0.8917(2) 0.3530(2) 0.1308(2) 0.045(2) Uani ? ? C
C35 0.9716(3) 0.3183(2) 0.0918(2) 0.052(2) Uani ? ? C
C36 1.0634(3) 0.2896(2) 0.1336(2) 0.060(2) Uani ? ? C
C37 1.0760(2) 0.2945(2) 0.2133(2) 0.047(2) Uani ? ? C
C38 1.0705(2) 0.4118(2) 0.3758(1) 0.036(1) Uani ? ? C
C39 1.0785(2) 0.4087(2) 0.4639(2) 0.048(2) Uani ? ? C
C40 1.1827(2) 0.4237(2) 0.3494(2) 0.053(2) Uani ? ? C
C41 1.0048(2) 0.4890(2) 0.3494(2) 0.046(2) Uani ? ? C
H01 0.9258 0.3481 0.3532 0.0532 Uiso ? ? H
H1 0.6446 0.3035 0.3570 0.0381 Uiso calc C4 H
H2 0.8546 0.1233 0.2363 0.0336 Uiso calc C6 H
H3 0.7876 0.1763 0.0974 0.0375 Uiso calc C9 H
H4 0.7162 0.1362 -0.0240 0.0453 Uiso calc C10 H
H5 0.5381 0.0892 -0.0421 0.0448 Uiso calc C11 H
H6 0.4361 0.0780 0.0585 0.0396 Uiso calc C12 H
H7 0.4837 0.1702 0.3615 0.0506 Uiso calc C16 H
H8 0.5678 0.1123 0.4731 0.0706 Uiso calc C17 H
H9 0.6781 -0.0040 0.4675 0.0772 Uiso calc C18 H
H10 0.7031 -0.0627 0.3484 0.0614 Uiso calc C19 H
H11 0.6152 -0.0070 0.2359 0.0419 Uiso calc C20 H
H12 0.2880 -0.0254 0.1764 0.0505 Uiso calc C22 H
H13 0.3920 -0.0152 0.1362 0.0505 Uiso calc C22 H
H14 0.3990 -0.0352 0.2236 0.0505 Uiso calc C22 H
H15 0.2362 0.0776 0.2688 0.0556 Uiso calc C23 H
H16 0.3469 0.0667 0.3163 0.0556 Uiso calc C23 H
H17 0.3072 0.1550 0.2904 0.0556 Uiso calc C23 H
H18 0.2153 0.1095 0.1385 0.0554 Uiso calc C24 H
H19 0.2807 0.1909 0.1541 0.0554 Uiso calc C24 H
H20 0.3105 0.1291 0.0912 0.0554 Uiso calc C24 H
H21 0.9316 0.0593 0.3806 0.0469 Uiso calc C26 H
H22 1.1026 0.0261 0.4390 0.0545 Uiso calc C27 H
H23 1.2329 0.1291 0.4550 0.0536 Uiso calc C28 H
H24 1.1954 0.2643 0.4132 0.0463 Uiso calc C29 H
H25 0.8495 0.3832 0.2362 0.0485 Uiso calc C33 H
H26 0.8277 0.3729 0.1029 0.0597 Uiso calc C34 H
H27 0.9632 0.3144 0.0372 0.0728 Uiso calc C35 H
H28 1.1189 0.2661 0.1074 0.0829 Uiso calc C36 H
H29 1.1396 0.2737 0.2410 0.0631 Uiso calc C37 H
H30 1.1164 0.4562 0.4846 0.0632 Uiso calc C39 H
H31 1.0085 0.4084 0.4802 0.0632 Uiso calc C39 H
H32 1.1154 0.3595 0.4816 0.0632 Uiso calc C39 H
H33 1.2147 0.4724 0.3727 0.0708 Uiso calc C40 H
H34 1.2259 0.3766 0.3643 0.0708 Uiso calc C40 H
H35 1.1769 0.4295 0.2949 0.0708 Uiso calc C40 H
H36 1.0409 0.5377 0.3693 0.0604 Uiso calc C41 H
H37 0.9965 0.4913 0.2946 0.0604 Uiso calc C41 H
H38 0.9363 0.4859 0.3679 0.0604 Uiso calc C41 H

loop_
_atom_site_aniso_label
_atom_site_aniso_U_11
_atom_site_aniso_U_22
_atom_site_aniso_U_33
_atom_site_aniso_U_12
_atom_site_aniso_U_13
_atom_site_aniso_U_23
_atom_site_aniso_type_symbol
MN 0.0251(2) 0.0218(2) 0.0261(2) 0.0038(1) -0.0018(1) -0.0016(2) Mn
C1 0.035(1) 0.030(1) 0.026(1) 0.004(1) -0.001(1) -0.005(1) C
O1 0.057(1) 0.034(1) 0.047(1) -0.0072(9) 0.0091(9) 0.0026(9) O
C2 0.038(1) 0.026(1) 0.045(1) 0.002(1) -0.004(1) -0.000(1) C
O2 0.060(1) 0.053(1) 0.056(1) 0.001(1) -0.027(1) 0.012(1) O
C3 0.033(1) 0.029(1) 0.048(1) 0.005(1) 0.004(1) 0.005(1) C
O3 0.066(1) 0.047(1) 0.080(1) 0.018(1) 0.0391(9) -0.001(1) O
N1 0.0254(9) 0.024(1) 0.0257(9) 0.0012(8) 0.0001(8) -0.0042(8) N
C4 0.028(1) 0.031(1) 0.029(1) 0.003(1) 0.002(1) -0.007(1) C
N2 0.0280(9) 0.035(1) 0.026(1) 0.0026(9) -0.0022(8) -0.0059(9) N
C5 0.027(1) 0.027(1) 0.023(1) 0.000(1) -0.0002(9) 0.002(1) C
C6 0.027(1) 0.024(1) 0.026(1) 0.003(1) 0.0011(9) -0.003(1) C
C7 0.027(1) 0.020(1) 0.023(1) 0.002(1) 0.0028(9) -0.0003(9) C
C8 0.029(1) 0.019(1) 0.023(1) 0.004(1) -0.0006(9) -0.0010(9) C
C9 0.029(1) 0.032(1) 0.026(1) 0.001(1) 0.003(1) -0.000(1) C
C10 0.042(1) 0.040(1) 0.023(1) -0.002(1) 0.008(1) -0.002(1) C
C11 0.046(1) 0.034(1) 0.022(1) -0.003(1) 0.000(1) -0.004(1) C
C12 0.033(1) 0.031(1) 0.027(1) -0.001(1) -0.002(1) -0.003(1) C
C13 0.030(1) 0.018(1) 0.022(1) 0.002(1) 0.0004(9) -0.0010(9) C
C14 0.030(1) 0.022(1) 0.025(1) 0.002(1) 0.001(1) -0.003(1) C
C15 0.031(1) 0.026(1) 0.025(1) -0.002(1) 0.003(1) 0.003(1) C
C16 0.053(1) 0.038(1) 0.026(1) 0.005(1) 0.005(1) 0.001(1) C
C17 0.078(2) 0.058(2) 0.026(1) -0.004(2) 0.001(1) 0.007(1) C
C18 0.075(2) 0.056(2) 0.042(2) -0.005(2) -0.018(2) 0.021(1) C
C19 0.050(2) 0.035(1) 0.054(2) 0.004(1) -0.009(1) 0.015(1) C
C20 0.033(1) 0.026(1) 0.037(1) 0.000(1) 0.002(1) 0.004(1) C
C21 0.027(1) 0.032(1) 0.034(1) -0.005(1) 0.005(1) -0.003(1) C
C22 0.040(1) 0.037(1) 0.040(1) -0.010(1) 0.009(1) -0.004(1) C
C23 0.035(1) 0.046(2) 0.050(1) -0.004(1) 0.016(1) -0.005(1) C
C24 0.025(1) 0.046(2) 0.056(2) -0.004(1) -0.004(1) 0.000(1) C
C25 0.029(1) 0.035(1) 0.020(1) 0.004(1) -0.0010(9) -0.004(1) C
C26 0.040(1) 0.028(1) 0.038(1) 0.003(1) -0.007(1) -0.002(1) C
C27 0.046(1) 0.036(1) 0.040(1) 0.013(1) -0.010(1) -0.000(1) C
C28 0.037(1) 0.047(2) 0.037(1) 0.014(1) -0.009(1) -0.006(1) C
C29 0.027(1) 0.042(1) 0.037(1) 0.001(1) -0.003(1) -0.006(1) C
C30 0.026(1) 0.034(1) 0.024(1) 0.006(1) 0.0008(9) -0.005(1) C
C31 0.025(1) 0.031(1) 0.032(1) 0.003(1) 0.004(1) -0.002(1) C
C32 0.033(1) 0.030(1) 0.034(1) 0.002(1) 0.004(1) 0.003(1) C
C33 0.034(1) 0.039(1) 0.039(1) 0.003(1) 0.005(1) 0.006(1) C
C34 0.047(2) 0.048(2) 0.041(1) 0.003(1) -0.002(1) 0.015(1) C
C35 0.072(2) 0.065(2) 0.030(1) 0.012(2) 0.001(1) 0.009(1) C
C36 0.072(2) 0.086(2) 0.034(1) 0.037(2) 0.013(1) 0.005(2) C
C37 0.047(1) 0.061(2) 0.037(1) 0.024(1) 0.002(1) 0.004(1) C
C38 0.032(1) 0.035(1) 0.041(1) 0.004(1) 0.008(1) -0.007(1) C
C39 0.049(2) 0.048(2) 0.048(2) 0.006(1) -0.001(1) -0.017(1) C
C40 0.038(1) 0.047(2) 0.080(2) -0.009(1) 0.018(1) -0.013(2) C
C41 0.050(2) 0.037(1) 0.053(2) -0.001(1) 0.009(1) -0.004(1) C

loop_
_atom_type_symbol
_atom_type_description
_atom_type_scat_dispersion_real
_atom_type_scat_dispersion_imag
_atom_type_scat_source
C ? 0.002 0.002 International_Tables_Vol_IV_Table_2.3.1
H ? 0.000 0.000 International_Tables_Vol_IV_Table_2.3.1
Mn ? 0.295 0.729 International_Tables_Vol_IV_Table_2.3.1
N ? 0.004 0.003 International_Tables_Vol_IV_Table_2.3.1
O ? 0.008 0.006 International_Tables_Vol_IV_Table_2.3.1

loop_
_geom_angle_atom_site_label_1
_geom_angle_atom_site_label_2
_geom_angle_atom_site_label_3
_geom_angle
_geom_angle_site_symmetry_1
_geom_angle_site_symmetry_2
_geom_angle_site_symmetry_3
_geom_angle_publ_flag
C1 MN C2 83.4(1) . . . ?
C1 MN C3 99.3(1) . . . ?
C1 MN N1 88.9(1) . . . ?
C1 MN C13 128.2(1) . . . ?
C1 MN C14 165.8(1) . . . ?
C2 MN C3 92.4(1) . . . ?
C2 MN N1 169.4(1) . . . ?
C2 MN C13 90.3(1) . . . ?
C2 MN C14 100.4(1) . . . ?
C3 MN N1 96.1(1) . . . ?
C3 MN C13 132.4(1) . . . ?
C3 MN C14 94.2(1) . . . ?
N1 MN C13 88.72(8) . . . ?
N1 MN C14 85.40(8) . . . ?
C13 MN C14 38.85(8) . . . ?
MN C1 O1 177.7(2) . . . ?
MN C2 O2 173.1(3) . . . ?
MN C3 O3 177.9(2) . . . ?
MN N1 C4 139.8(2) . . . ?
MN N1 C7 101.3(1) . . . ?
C4 N1 C7 118.4(2) . . . ?
N1 C4 N2 125.5(2) . . . ?
C4 N2 C5 116.0(2) . . . ?
N2 C5 C6 121.8(2) . . . ?
N2 C5 C25 117.8(2) . . . ?
C6 C5 C25 120.4(2) . . . ?
C5 C6 C7 118.0(2) . . . ?
N1 C7 C6 120.2(2) . . . ?
N1 C7 C8 110.7(2) . . . ?
C6 C7 C8 128.9(2) . . . ?
C7 C8 C9 116.1(2) . . . ?
C7 C8 C13 122.6(2) . . . ?
C9 C8 C13 121.1(2) . . . ?
C8 C9 C10 121.7(2) . . . ?
C9 C10 C11 118.6(2) . . . ?
C10 C11 C12 121.7(2) . . . ?
C11 C12 C13 123.0(2) . . . ?
MN C13 C8 77.1(1) . . . ?
MN C13 C12 119.1(2) . . . ?
MN C13 C14 71.4(1) . . . ?
C8 C13 C12 113.8(2) . . . ?
C8 C13 C14 121.3(2) . . . ?
C12 C13 C14 124.6(2) . . . ?
MN C14 C13 69.8(1) . . . ?
MN C14 C15 114.1(2) . . . ?
MN C14 C21 122.5(2) . . . ?
C13 C14 C15 113.9(2) . . . ?
C13 C14 C21 120.7(2) . . . ?
C15 C14 C21 110.5(2) . . . ?
C14 C15 C16 122.7(2) . . . ?
C14 C15 C20 120.2(2) . . . ?
C16 C15 C20 117.1(2) . . . ?
C15 C16 C17 121.2(3) . . . ?
C16 C17 C18 120.5(3) . . . ?
C17 C18 C19 119.6(3) . . . ?
C18 C19 C20 119.8(3) . . . ?
C15 C20 C19 121.7(3) . . . ?
C14 C21 C22 109.9(2) . . . ?
C14 C21 C23 111.0(2) . . . ?
C14 C21 C24 115.9(2) . . . ?
C22 C21 C23 106.3(2) . . . ?
C22 C21 C24 109.4(2) . . . ?
C23 C21 C24 103.9(2) . . . ?
C5 C25 C26 117.1(2) . . . ?
C5 C25 C30 121.9(2) . . . ?
C26 C25 C30 121.0(2) . . . ?
C25 C26 C27 120.3(2) . . . ?
C26 C27 C28 119.4(3) . . . ?
C27 C28 C29 120.7(2) . . . ?
C28 C29 C30 121.8(2) . . . ?
C25 C30 C29 116.7(2) . . . ?
C25 C30 C31 117.9(2) . . . ?
C29 C30 C31 125.2(2) . . . ?
C30 C31 C32 109.1(2) . . . ?
C30 C31 C38 119.2(2) . . . ?
C32 C31 C38 113.9(2) . . . ?
C31 C32 C33 120.9(2) . . . ?
C31 C32 C37 121.8(2) . . . ?
C33 C32 C37 117.3(2) . . . ?
C32 C33 C34 121.8(3) . . . ?
C33 C34 C35 120.1(3) . . . ?
C34 C35 C36 118.9(3) . . . ?
C35 C36 C37 121.0(3) . . . ?
C32 C37 C36 121.0(3) . . . ?
C31 C38 C39 109.5(2) . . . ?
C31 C38 C40 115.1(2) . . . ?
C31 C38 C41 107.5(2) . . . ?
C39 C38 C40 109.7(2) . . . ?
C39 C38 C41 107.8(2) . . . ?
C40 C38 C41 106.9(2) . . . ?

loop_
_geom_bond_atom_site_label_1
_geom_bond_atom_site_label_2
_geom_bond_distance
_geom_bond_site_symmetry_1
_geom_bond_site_symmetry_2
_geom_bond_publ_flag
MN C1 1.829(3) . . ?
MN C2 1.798(3) . . ?
MN C3 1.777(3) . . ?
MN N1 2.021(2) . . ?
MN C13 2.196(2) . . ?
MN C14 2.217(2) . . ?
C1 O1 1.143(3) . . ?
C2 O2 1.156(3) . . ?
C3 O3 1.157(3) . . ?
N1 C4 1.326(3) . . ?
N1 C7 1.346(3) . . ?
C4 N2 1.334(3) . . ?
N2 C5 1.350(3) . . ?
C5 C6 1.388(3) . . ?
C5 C25 1.494(3) . . ?
C6 C7 1.371(3) . . ?
C7 C8 1.483(3) . . ?
C8 C9 1.424(3) . . ?
C8 C13 1.447(3) . . ?
C9 C10 1.353(3) . . ?
C10 C11 1.401(4) . . ?
C11 C12 1.366(3) . . ?
C12 C13 1.437(3) . . ?
C13 C14 1.468(3) . . ?
C14 C15 1.522(3) . . ?
C14 C21 1.582(3) . . ?
C15 C16 1.406(3) . . ?
C15 C20 1.389(4) . . ?
C16 C17 1.371(4) . . ?
C17 C18 1.382(5) . . ?
C18 C19 1.376(5) . . ?
C19 C20 1.388(4) . . ?
C21 C22 1.539(4) . . ?
C21 C23 1.545(4) . . ?
C21 C24 1.538(4) . . ?
C25 C26 1.394(4) . . ?
C25 C30 1.412(3) . . ?
C26 C27 1.387(4) . . ?
C27 C28 1.370(4) . . ?
C28 C29 1.388(4) . . ?
C29 C30 1.394(3) . . ?
C30 C31 1.540(3) . . ?
C31 C32 1.530(4) . . ?
C31 C38 1.565(4) . . ?
C32 C33 1.392(4) . . ?
C32 C37 1.392(4) . . ?
C33 C34 1.381(4) . . ?
C34 C35 1.385(4) . . ?
C35 C36 1.377(4) . . ?
C36 C37 1.383(4) . . ?
C38 C39 1.529(4) . . ?
C38 C40 1.538(4) . . ?
C38 C41 1.530(4) . . ?

loop_
_geom_contact_atom_site_label_1
_geom_contact_atom_site_label_2
_geom_contact_distance
_geom_contact_site_symmetry_1
_geom_contact_site_symmetry_2
_geom_contact_publ_flag
? ? ? ? ? ?
